data_1011352
loop_
_publ_author_name
'Elliott, N'

_publ_section_title
;
The crystal structure of manganese diselenide and manganese ditelluride
;
_journal_coden_ASTM JACSAT
_journal_name_full 'Journal of the American Chemical Society'
_journal_page_first 1958
_journal_page_last 1962
_journal_paper_doi 10.1021/ja01289a049
_journal_volume 59
_journal_year 1937
_chemical_formula_structural 'Mn Te2'
_chemical_formula_sum 'Mn Te2'
_chemical_name_systematic 'Manganese(IV) telluride'
_space_group_IT_number 205
_symmetry_cell_setting cubic
_symmetry_Int_Tables_number 205
_symmetry_space_group_name_Hall '-P 2ac 2ab 3'
_symmetry_space_group_name_H-M 'P a -3'
_cell_angle_alpha 90
_cell_angle_beta 90
_cell_angle_gamma 90
_cell_formula_units_Z 4
_cell_length_a 6.943(2)
_cell_length_b 6.943(2)
_cell_length_c 6.943(2)
_cell_volume 334.7
_cod_database_code 1011352

loop_
_symmetry_equiv_pos_as_xyz
x,y,z
1/2+x,1/2-y,-z
-x,1/2+y,1/2-z
1/2-x,-y,1/2+z
y,z,x
1/2-y,-z,1/2+x
1/2+y,1/2-z,-x
-y,1/2+z,1/2-x
z,x,y
-z,1/2+x,1/2-y
1/2-z,-x,1/2+y
1/2+z,1/2-x,-y
-x,-y,-z
1/2-x,1/2+y,z
x,1/2-y,1/2+z
1/2+x,y,1/2-z
-y,-z,-x
1/2+y,z,1/2-x
1/2-y,1/2+z,x
y,1/2-z,1/2+x
-z,-x,-y
z,1/2-x,1/2+y
1/2+z,x,1/2-y
1/2-z,1/2+x,y

loop_
_atom_site_label
_atom_site_type_symbol
_atom_site_symmetry_multiplicity
_atom_site_Wyckoff_symbol
_atom_site_fract_x
_atom_site_fract_y
_atom_site_fract_z
_atom_site_occupancy
_atom_site_attached_hydrogens
_atom_site_calc_flag
Mn1 Mn4+ 4 a 0. 0. 0. 1. 0 d
Te1 Te2- 8 c 0.386(2) 0.386(2) 0.386(2) 1. 0 d

loop_
_atom_type_symbol
_atom_type_oxidation_number
Mn4+ 4.000
Te2- -2.000
